data_7707704
loop_
_publ_author_name
'Jiao, Yushu'
'Sarwar, Sidra'
'Sanz, Sergio'
'van Leusen, Jan'
'Izarova, Natalya V.'
'Campbell, Cameron L.'
'Brechin, Euan K.'
'Dalgarno, Scott J.'
'K\"ogerler, Paul'

_publ_section_title
;
 Exploiting complementary ligands for the construction of square
 antiprismatic monometallic lanthanide SMMs.
;
_journal_issue 27
_journal_name_full 'Dalton transactions (Cambridge, England : 2003)'
_journal_page_first 9648
_journal_page_last 9654
_journal_paper_doi 10.1039/d1dt00359c
_journal_volume 50
_journal_year 2021
_chemical_formula_moiety '2(C56 H72 Gd O8), 2(C16 H36 N), 2(C2 H3 N)'
_chemical_formula_sum 'C148 H222 Gd2 N4 O16'
_chemical_formula_weight 2627.78
_space_group_crystal_system monoclinic
_space_group_IT_number 15
_space_group_name_Hall '-C 2yc'
_space_group_name_H-M_alt 'C 1 2/c 1'
_atom_sites_solution_hydrogens geom
_audit_creation_date 2020-03-06
_audit_creation_method
;
Olex2 1.3
(compiled 2020.01.31 svn.r88ba2a32 for OlexSys, GUI svn.r6032)
;
_audit_update_record
;
2020-12-16 deposited with the CCDC.	2021-06-18 downloaded from the CCDC.
;
_cell_angle_alpha 90
_cell_angle_beta 120.3280(10)
_cell_angle_gamma 90
_cell_formula_units_Z 2
_cell_length_a 23.8101(7)
_cell_length_b 16.0920(5)
_cell_length_c 21.0561(10)
_cell_measurement_reflns_used 9834
_cell_measurement_temperature 100.0
_cell_measurement_theta_max 27.07
_cell_measurement_theta_min 2.77
_cell_volume 6963.6(5)
_computing_cell_refinement 'SAINT V8.40A (Bruker, 2016)'
_computing_data_reduction 'SAINT V8.40A (Bruker, 2016)'
_computing_molecular_graphics 'Olex2 1.3 (Dolomanov et al., 2009)'
_computing_publication_material 'Olex2 1.3 (Dolomanov et al., 2009)'
_computing_structure_refinement 'SHELXL 2018/3 (Sheldrick, 2015)'
_computing_structure_solution 'SHELXT  (Sheldrick, 2015)'
_diffrn_ambient_temperature 100.0
_diffrn_measured_fraction_theta_full 0.996
_diffrn_measured_fraction_theta_max 0.997
_diffrn_measurement_device_type 'Bruker D8 Venture'
_diffrn_measurement_method '\f and \w scans'
_diffrn_radiation_type MoK\a
_diffrn_radiation_wavelength 0.71073
_diffrn_reflns_av_R_equivalents 0.0589
_diffrn_reflns_av_unetI/netI 0.0228
_diffrn_reflns_Laue_measured_fraction_full 0.996
_diffrn_reflns_Laue_measured_fraction_max 0.997
_diffrn_reflns_limit_h_max 30
_diffrn_reflns_limit_h_min -30
_diffrn_reflns_limit_k_max 20
_diffrn_reflns_limit_k_min -20
_diffrn_reflns_limit_l_max 27
_diffrn_reflns_limit_l_min -26
_diffrn_reflns_number 101381
_diffrn_reflns_point_group_measured_fraction_full 0.996
_diffrn_reflns_point_group_measured_fraction_max 0.997
_diffrn_reflns_theta_full 25.242
_diffrn_reflns_theta_max 27.118
_diffrn_reflns_theta_min 2.769
_diffrn_standards_number 0
_exptl_absorpt_coefficient_mu 1.006
_exptl_absorpt_correction_T_max 0.7455
_exptl_absorpt_correction_T_min 0.6350
_exptl_absorpt_correction_type multi-scan
_exptl_absorpt_process_details
;
SADABS-2016/2 (Bruker,2016) was used for absorption correction.
wR2(int) was 0.0754 before and 0.0653 after correction.
The Ratio of minimum to maximum transmission is 0.8518.
The \l/2 correction factor is Not present.
;
_exptl_crystal_colour colourless
_exptl_crystal_colour_primary colourless
_exptl_crystal_density_diffrn 1.253
_exptl_crystal_description Block
_exptl_crystal_F_000 2788
_exptl_crystal_size_max 0.42
_exptl_crystal_size_mid 0.26
_exptl_crystal_size_min 0.20
_refine_diff_density_max 0.431
_refine_diff_density_min -0.876
_refine_diff_density_rms 0.100
_refine_ls_extinction_method none
_refine_ls_goodness_of_fit_ref 1.334
_refine_ls_hydrogen_treatment constr
_refine_ls_matrix_type full
_refine_ls_number_parameters 470
_refine_ls_number_reflns 7678
_refine_ls_number_restraints 24
_refine_ls_restrained_S_all 1.363
_refine_ls_R_factor_all 0.0516
_refine_ls_R_factor_gt 0.0442
_refine_ls_shift/su_max 0.000
_refine_ls_shift/su_mean 0.000
_refine_ls_structure_factor_coef Fsqd
_refine_ls_weighting_details 'w=1/[\s^2^(Fo^2^)+62.4516P] where P=(Fo^2^+2Fc^2^)/3'
_refine_ls_weighting_scheme calc
_refine_ls_wR_factor_gt 0.1093
_refine_ls_wR_factor_ref 0.1122
_reflns_Friedel_coverage 0.000
_reflns_number_gt 6767
_reflns_number_total 7678
_reflns_threshold_expression 'I > 2\s(I)'
_cod_data_source_file d1dt00359c2.cif
_cod_data_source_block 2
_cod_depositor_comments 'Adding full bibliography for 7707703--7707706.cif.'
_cod_original_cell_volume 6963.6(4)
_cod_database_code 7707704
_shelx_shelxl_version_number 2014/7
_shelx_space_group_comment
;
The symmetry employed for this shelxl refinement is uniquely defined
by the following loop, which should always be used as a source of
symmetry information in preference to the above space-group names.
They are only intended as comments.
;
_shelx_estimated_absorpt_t_max 0.824
_shelx_estimated_absorpt_t_min 0.677
_olex2_refinement_description
;
1. Fixed Uiso
 At 1.2 times of:
  All C(H) groups, All C(H,H) groups
 At 1.5 times of:
  All C(H,H,H) groups
2. Restrained distances
 C16-C15 = C17-C15 = C18-C15 = C19-C15 = C20-C15 = C21-C15 = C23-C22 = C24-C22
 = C25-C22 = C26-C22 = C27-C22 = C28-C22
 1.54 with sigma of 0.02
 C25-C27
 2.54 with sigma of 0.04
 C28-C24
 2.54 with sigma of 0.04
 C16-C18
 2.54 with sigma of 0.04
 C24-C26
 2.54 with sigma of 0.04
 C18-C20
 2.54 with sigma of 0.04
 C23-C25
 2.54 with sigma of 0.04
 C20-C16
 2.54 with sigma of 0.04
 C27-C23
 2.54 with sigma of 0.04
 C17-C19
 2.54 with sigma of 0.04
 C26-C28
 2.54 with sigma of 0.04
 C19-C21
 2.54 with sigma of 0.04
 C21-C17
 2.54 with sigma of 0.04
3. Others
 Fixed Sof: C43(0.5) H43A(0.5) H43B(0.5) H43C(0.5) C16(0.5) H16A(0.5)
 H16B(0.5) H16C(0.5) C44(0.5) C24(0.5) H24A(0.5) H24B(0.5) H24C(0.5) C26(0.5)
 H26A(0.5) H26B(0.5) H26C(0.5) N1(0.5) C25(0.5) H25A(0.5) H25B(0.5) H25C(0.5)
 C28(0.5) H28A(0.5) H28B(0.5) H28C(0.5) C20(0.5) H20A(0.5) H20B(0.5) H20C(0.5)
 C23(0.5) H23A(0.5) H23B(0.5) H23C(0.5) C19(0.5) H19A(0.5) H19B(0.5) H19C(0.5)
 C21(0.5) H21A(0.5) H21B(0.5) H21C(0.5) C18(0.5) H18A(0.5) H18B(0.5) H18C(0.5)
 C27(0.5) H27A(0.5) H27B(0.5) H27C(0.5) C17(0.5) H17A(0.5) H17B(0.5) H17C(0.5)
4.a Secondary CH2 refined with riding coordinates:
 C8(H8A,H8B), C1(H1A,H1B), C35(H35A,H35B), C41(H41A,H41B), C39(H39A,H39B),
 C40(H40A,H40B), C36(H36A,H36B), C37(H37A,H37B)
4.b Aromatic/amide H refined with riding coordinates:
 C32(H32), C5(H5), C3(H3), C10(H10), C12(H12)
4.c Idealised Me refined as rotating group:
 C29(H29A,H29B,H29C), C30(H30A,H30B,H30C), C43(H43A,H43B,H43C), C34(H34A,H34B,
 H34C), C42(H42A,H42B,H42C), C16(H16A,H16B,H16C), C38(H38A,H38B,H38C), C24(H24A,
 H24B,H24C), C26(H26A,H26B,H26C), C25(H25A,H25B,H25C), C28(H28A,H28B,H28C),
 C20(H20A,H20B,H20C), C23(H23A,H23B,H23C), C19(H19A,H19B,H19C), C21(H21A,H21B,
 H21C), C18(H18A,H18B,H18C), C27(H27A,H27B,H27C), C17(H17A,H17B,H17C)
;
_olex2_submission_special_instructions 'No special instructions were received'

loop_
_space_group_symop_operation_xyz
'x, y, z'
'-x, y, -z+1/2'
'x+1/2, y+1/2, z'
'-x+1/2, y+1/2, -z+1/2'
'-x, -y, -z'
'x, -y, z-1/2'
'-x+1/2, -y+1/2, -z'
'x+1/2, -y+1/2, z-1/2'

loop_
_atom_site_label
_atom_site_type_symbol
_atom_site_fract_x
_atom_site_fract_y
_atom_site_fract_z
_atom_site_U_iso_or_equiv
_atom_site_adp_type
_atom_site_occupancy
_atom_site_site_symmetry_order
_atom_site_calc_flag
_atom_site_refinement_flags_posn
_atom_site_refinement_flags_adp
_atom_site_refinement_flags_occupancy
_atom_site_disorder_assembly
_atom_site_disorder_group
Gd01 Gd 0.5000 0.75288(2) 0.2500 0.01432(8) Uani 1 2 d S T P . .
O002 O 0.58159(14) 0.81335(17) 0.21306(16) 0.0185(6) Uani 1 1 d . . . . .
O003 O 0.55564(14) 0.84590(17) 0.33472(16) 0.0197(6) Uani 1 1 d . . . . .
O004 O 0.39798(14) 0.67811(18) 0.18651(16) 0.0210(6) Uani 1 1 d . . . . .
O005 O 0.49744(15) 0.6693(2) 0.15390(17) 0.0275(7) Uani 1 1 d . . . . .
C14 C 0.59060(19) 0.9007(2) 0.3861(2) 0.0172(8) Uani 1 1 d . . . . .
C7 C 0.59171(19) 0.8983(2) 0.2097(2) 0.0181(8) Uani 1 1 d . . . . .
C6 C 0.63952(18) 0.9385(2) 0.2721(2) 0.0171(8) Uani 1 1 d . . . . .
C9 C 0.65011(19) 0.9297(2) 0.3958(2) 0.0174(8) Uani 1 1 d . . . . .
C31 C 0.3620(2) 0.6673(2) 0.1175(2) 0.0220(9) Uani 1 1 d . . . . .
C8 C 0.67473(19) 0.8967(3) 0.3468(2) 0.0190(8) Uani 1 1 d . . . . .
H8A H 0.6676 0.8359 0.3407 0.023 Uiso 1 1 calc R U . . .
H8B H 0.7220 0.9073 0.3703 0.023 Uiso 1 1 calc R U . . .
N00C N 0.5000 0.4364(3) 0.2500 0.046(2) Uani 1 2 d S T P . .
C29 C 0.6241(2) 0.7649(3) 0.1976(2) 0.0259(9) Uani 1 1 d . . . . .
H29A H 0.6183 0.7058 0.2038 0.039 Uiso 1 1 calc R U . . .
H29B H 0.6693 0.7809 0.2315 0.039 Uiso 1 1 calc R U . . .
H29C H 0.6135 0.7751 0.1468 0.039 Uiso 1 1 calc R U . . .
C2 C 0.55334(19) 0.9410(3) 0.1437(2) 0.0205(8) Uani 1 1 d . . . . .
C32 C 0.3846(2) 0.6577(3) 0.0684(2) 0.0249(9) Uani 1 1 d . . . . .
H32 H 0.3534 0.6503 0.0178 0.030 Uiso 1 1 calc R U . . .
C13 C 0.56820(19) 0.9321(3) 0.4318(2) 0.0197(8) Uani 1 1 d . . . . .
C33 C 0.4506(2) 0.6584(3) 0.0892(2) 0.0257(9) Uani 1 1 d . . . . .
C5 C 0.65224(19) 1.0225(3) 0.2663(2) 0.0193(8) Uani 1 1 d . . . . .
H5 H 0.6853 1.0503 0.3084 0.023 Uiso 1 1 calc R U . . .
C1 C 0.49554(19) 0.9006(3) 0.0781(2) 0.0219(9) Uani 1 1 d . . . . .
H1A H 0.4974 0.9125 0.0330 0.026 Uiso 1 1 calc R U . . .
H1B H 0.4980 0.8396 0.0851 0.026 Uiso 1 1 calc R U . . .
C30 C 0.2895(2) 0.6635(3) 0.0876(3) 0.0339(11) Uani 1 1 d . . . . .
H30A H 0.2799 0.6195 0.1130 0.051 Uiso 1 1 calc R U . . .
H30B H 0.2671 0.6516 0.0348 0.051 Uiso 1 1 calc R U . . .
H30C H 0.2744 0.7170 0.0958 0.051 Uiso 1 1 calc R U . . .
C4 C 0.6174(2) 1.0667(3) 0.1998(2) 0.0212(9) Uani 1 1 d . . . . .
C43 C 0.4951(13) 1.0477(5) 0.2383(7) 0.018(3) Uani 0.5 1 d . . P A -1
H43A H 0.4502 1.0437 0.2278 0.027 Uiso 0.5 1 calc R U P A -1
H43B H 0.5187 0.9969 0.2630 0.027 Uiso 0.5 1 calc R U P A -1
H43C H 0.4952 1.0546 0.1921 0.027 Uiso 0.5 1 calc R U P A -1
C3 C 0.5677(2) 1.0245(3) 0.1406(2) 0.0237(9) Uani 1 1 d . . . . .
H3 H 0.5422 1.0539 0.0958 0.028 Uiso 1 1 calc R U . . .
C10 C 0.6838(2) 0.9916(3) 0.4476(2) 0.0209(8) Uani 1 1 d . . . . .
H10 H 0.7238 1.0110 0.4534 0.025 Uiso 1 1 calc R U . . .
C12 C 0.6034(2) 0.9942(3) 0.4828(2) 0.0233(9) Uani 1 1 d . . . . .
H12 H 0.5875 1.0154 0.5128 0.028 Uiso 1 1 calc R U . . .
C11 C 0.6614(2) 1.0263(3) 0.4913(2) 0.0225(9) Uani 1 1 d . . . . .
C34 C 0.4690(3) 0.6420(4) 0.0314(3) 0.0405(13) Uani 1 1 d . . . . .
H34A H 0.4949 0.6885 0.0300 0.061 Uiso 1 1 calc R U . . .
H34B H 0.4294 0.6362 -0.0168 0.061 Uiso 1 1 calc R U . . .
H34C H 0.4945 0.5906 0.0434 0.061 Uiso 1 1 calc R U . . .
C35 C 0.4643(3) 0.3802(3) 0.1826(4) 0.0440(15) Uani 1 1 d . . . . .
H35A H 0.4954 0.3383 0.1841 0.053 Uiso 1 1 calc R U . . .
H35B H 0.4297 0.3499 0.1861 0.053 Uiso 1 1 calc R U . . .
C15 C 0.6342(2) 1.1578(3) 0.1946(3) 0.0307(11) Uani 1 1 d D . . . .
C41 C 0.6337(3) 0.5121(4) 0.2098(3) 0.0413(13) Uani 1 1 d . . . . .
H41A H 0.6606 0.5456 0.2546 0.050 Uiso 1 1 calc R U . . .
H41B H 0.6037 0.5502 0.1702 0.050 Uiso 1 1 calc R U . . .
C22 C 0.6974(3) 1.0973(3) 0.5443(3) 0.0392(13) Uani 1 1 d D . . . .
C39 C 0.5475(3) 0.4936(3) 0.2422(5) 0.062(2) Uani 1 1 d . . . . .
H39A H 0.5222 0.5343 0.2026 0.074 Uiso 1 1 calc R U . . .
H39B H 0.5730 0.5250 0.2886 0.074 Uiso 1 1 calc R U . . .
C42 C 0.6777(3) 0.4686(4) 0.1867(3) 0.0442(14) Uani 1 1 d . . . . .
H42A H 0.6509 0.4393 0.1401 0.066 Uiso 1 1 calc R U . . .
H42B H 0.7057 0.4286 0.2248 0.066 Uiso 1 1 calc R U . . .
H42C H 0.7048 0.5100 0.1805 0.066 Uiso 1 1 calc R U . . .
C40 C 0.5945(3) 0.4488(4) 0.2249(4) 0.0546(19) Uani 1 1 d . . . . .
H40A H 0.6243 0.4133 0.2671 0.066 Uiso 1 1 calc R U . . .
H40B H 0.5700 0.4126 0.1814 0.066 Uiso 1 1 calc R U . . .
C36 C 0.4337(3) 0.4242(4) 0.1091(4) 0.059(2) Uani 1 1 d . . . . .
H36A H 0.4003 0.4638 0.1051 0.070 Uiso 1 1 calc R U . . .
H36B H 0.4673 0.4559 0.1050 0.070 Uiso 1 1 calc R U . . .
C37 C 0.4032(3) 0.3617(4) 0.0485(4) 0.0580(19) Uani 1 1 d . . . . .
H37A H 0.3712 0.3285 0.0546 0.070 Uiso 1 1 calc R U . . .
H37B H 0.4373 0.3234 0.0522 0.070 Uiso 1 1 calc R U . . .
C16 C 0.5693(5) 1.2037(7) 0.1490(7) 0.032(3) Uani 0.5 1 d D . P B 1
H16A H 0.5446 1.2015 0.1747 0.049 Uiso 0.5 1 calc R U P B 1
H16B H 0.5441 1.1770 0.1008 0.049 Uiso 0.5 1 calc R U P B 1
H16C H 0.5777 1.2617 0.1425 0.049 Uiso 0.5 1 calc R U P B 1
C38 C 0.3686(4) 0.4022(5) -0.0286(5) 0.079(3) Uani 1 1 d . . . . .
H38A H 0.3491 0.3589 -0.0663 0.119 Uiso 1 1 calc R U . . .
H38B H 0.4003 0.4337 -0.0356 0.119 Uiso 1 1 calc R U . . .
H38C H 0.3345 0.4398 -0.0329 0.119 Uiso 1 1 calc R U . . .
C44 C 0.5271(5) 1.1196(6) 0.2862(5) 0.028(2) Uani 0.5 1 d . . P A -1
C24 C 0.7563(5) 1.1229(6) 0.5540(6) 0.033(2) Uani 0.5 1 d D . P C 1
H24A H 0.7869 1.0762 0.5716 0.049 Uiso 0.5 1 calc R U P C 1
H24B H 0.7736 1.1680 0.5902 0.049 Uiso 0.5 1 calc R U P C 1
H24C H 0.7505 1.1428 0.5070 0.049 Uiso 0.5 1 calc R U P C 1
C26 C 0.7044(4) 1.0751(5) 0.6241(4) 0.0237(18) Uani 0.5 1 d D . P C 1
H26A H 0.6615 1.0609 0.6169 0.036 Uiso 0.5 1 calc R U P C 1
H26B H 0.7219 1.1234 0.6567 0.036 Uiso 0.5 1 calc R U P C 1
H26C H 0.7339 1.0278 0.6462 0.036 Uiso 0.5 1 calc R U P C 1
N1 N 0.5503(5) 1.1784(5) 0.3208(6) 0.043(2) Uani 0.5 1 d . . P A -1
C25 C 0.7696(4) 1.0632(7) 0.6009(5) 0.035(2) Uani 0.5 1 d D . P C 2
H25A H 0.7668 1.0168 0.6293 0.052 Uiso 0.5 1 calc R U P C 2
H25B H 0.7957 1.1080 0.6345 0.052 Uiso 0.5 1 calc R U P C 2
H25C H 0.7903 1.0443 0.5733 0.052 Uiso 0.5 1 calc R U P C 2
C28 C 0.6447(5) 1.1719(5) 0.5189(5) 0.032(2) Uani 0.5 1 d D . P C 1
H28A H 0.6326 1.1900 0.4691 0.047 Uiso 0.5 1 calc R U P C 1
H28B H 0.6637 1.2187 0.5530 0.047 Uiso 0.5 1 calc R U P C 1
H28C H 0.6058 1.1521 0.5191 0.047 Uiso 0.5 1 calc R U P C 1
C20 C 0.6780(5) 1.1948(6) 0.2624(5) 0.032(2) Uani 0.5 1 d D . P B 1
H20A H 0.6916 1.2491 0.2537 0.049 Uiso 0.5 1 calc R U P B 1
H20B H 0.7163 1.1591 0.2892 0.049 Uiso 0.5 1 calc R U P B 1
H20C H 0.6568 1.2021 0.2916 0.049 Uiso 0.5 1 calc R U P B 1
C23 C 0.7172(5) 1.1654(6) 0.4992(6) 0.033(2) Uani 0.5 1 d D . P C 2
H23A H 0.7476 1.1395 0.4867 0.049 Uiso 0.5 1 calc R U P C 2
H23B H 0.7378 1.2141 0.5304 0.049 Uiso 0.5 1 calc R U P C 2
H23C H 0.6778 1.1827 0.4540 0.049 Uiso 0.5 1 calc R U P C 2
C19 C 0.7029(5) 1.1642(6) 0.2082(7) 0.042(3) Uani 0.5 1 d D . P B 2
H19A H 0.7054 1.1359 0.1685 0.062 Uiso 0.5 1 calc R U P B 2
H19B H 0.7331 1.1380 0.2553 0.062 Uiso 0.5 1 calc R U P B 2
H19C H 0.7145 1.2229 0.2095 0.062 Uiso 0.5 1 calc R U P B 2
C21 C 0.6392(6) 1.2102(6) 0.2650(5) 0.037(2) Uani 0.5 1 d D . P B 2
H21A H 0.6551 1.2665 0.2655 0.055 Uiso 0.5 1 calc R U P B 2
H21B H 0.6694 1.1818 0.3110 0.055 Uiso 0.5 1 calc R U P B 2
H21C H 0.5961 1.2133 0.2601 0.055 Uiso 0.5 1 calc R U P B 2
C18 C 0.6666(6) 1.1539(6) 0.1423(7) 0.040(3) Uani 0.5 1 d D . P B 1
H18A H 0.6346 1.1322 0.0938 0.060 Uiso 0.5 1 calc R U P B 1
H18B H 0.7047 1.1173 0.1649 0.060 Uiso 0.5 1 calc R U P B 1
H18C H 0.6799 1.2098 0.1369 0.060 Uiso 0.5 1 calc R U P B 1
C27 C 0.6699(6) 1.1381(7) 0.5788(7) 0.043(3) Uani 0.5 1 d D . P C 2
H27A H 0.6274 1.1603 0.5419 0.064 Uiso 0.5 1 calc R U P C 2
H27B H 0.6983 1.1838 0.6082 0.064 Uiso 0.5 1 calc R U P C 2
H27C H 0.6642 1.0993 0.6110 0.064 Uiso 0.5 1 calc R U P C 2
C17 C 0.5849(6) 1.2061(8) 0.1293(6) 0.035(3) Uani 0.5 1 d D . P B 2
H17A H 0.5426 1.2025 0.1263 0.052 Uiso 0.5 1 calc R U P B 2
H17B H 0.5815 1.1830 0.0844 0.052 Uiso 0.5 1 calc R U P B 2
H17C H 0.5985 1.2644 0.1346 0.052 Uiso 0.5 1 calc R U P B 2

loop_
_atom_site_aniso_label
_atom_site_aniso_U_11
_atom_site_aniso_U_22
_atom_site_aniso_U_33
_atom_site_aniso_U_23
_atom_site_aniso_U_13
_atom_site_aniso_U_12
Gd01 0.01858(13) 0.01100(12) 0.01385(13) 0.000 0.00852(10) 0.000
O002 0.0201(14) 0.0173(13) 0.0209(14) 0.0033(11) 0.0123(12) 0.0041(11)
O003 0.0208(14) 0.0182(14) 0.0208(15) -0.0061(11) 0.0110(12) -0.0027(11)
O004 0.0244(15) 0.0191(14) 0.0172(14) -0.0014(11) 0.0089(12) -0.0050(12)
O005 0.0252(16) 0.0319(17) 0.0231(16) -0.0115(13) 0.0105(14) -0.0006(13)
C14 0.0174(19) 0.0165(18) 0.0157(18) 0.0013(15) 0.0068(16) 0.0037(15)
C7 0.0183(19) 0.0188(19) 0.021(2) 0.0060(16) 0.0127(17) 0.0019(15)
C6 0.0132(18) 0.0208(19) 0.0185(19) 0.0050(15) 0.0088(16) 0.0043(15)
C9 0.0173(19) 0.0168(18) 0.0141(18) 0.0032(15) 0.0050(15) 0.0041(15)
C31 0.028(2) 0.0123(18) 0.022(2) -0.0002(15) 0.0102(18) -0.0026(16)
C8 0.0149(18) 0.0202(19) 0.020(2) 0.0051(16) 0.0078(16) 0.0025(15)
N00C 0.045(4) 0.013(3) 0.107(6) 0.000 0.058(4) 0.000
C29 0.027(2) 0.028(2) 0.030(2) 0.0062(18) 0.0196(19) 0.0088(18)
C2 0.0122(18) 0.028(2) 0.019(2) 0.0069(17) 0.0064(16) -0.0008(16)
C32 0.027(2) 0.027(2) 0.016(2) -0.0047(17) 0.0071(18) -0.0015(18)
C13 0.0165(19) 0.0204(19) 0.020(2) -0.0042(16) 0.0076(16) 0.0017(15)
C33 0.033(2) 0.024(2) 0.021(2) -0.0064(17) 0.0141(19) -0.0016(18)
C5 0.0149(18) 0.021(2) 0.023(2) 0.0042(16) 0.0109(17) 0.0020(15)
C1 0.018(2) 0.029(2) 0.0156(19) 0.0056(17) 0.0064(16) -0.0018(17)
C30 0.025(2) 0.044(3) 0.029(3) -0.011(2) 0.012(2) -0.008(2)
C4 0.0175(19) 0.021(2) 0.030(2) 0.0082(17) 0.0151(18) 0.0012(16)
C43 0.019(8) 0.025(3) 0.007(11) -0.003(3) 0.006(10) -0.006(4)
C3 0.017(2) 0.028(2) 0.022(2) 0.0132(18) 0.0080(17) 0.0013(17)
C10 0.0172(19) 0.0185(19) 0.0178(19) 0.0038(16) 0.0021(16) -0.0014(15)
C12 0.020(2) 0.024(2) 0.019(2) -0.0059(17) 0.0055(17) 0.0056(17)
C11 0.020(2) 0.0190(19) 0.018(2) -0.0002(16) 0.0018(17) 0.0001(16)
C34 0.037(3) 0.058(3) 0.030(3) -0.019(2) 0.019(2) -0.010(3)
C35 0.034(3) 0.016(2) 0.093(5) 0.011(3) 0.040(3) 0.0012(19)
C15 0.027(2) 0.021(2) 0.047(3) 0.013(2) 0.021(2) 0.0018(18)
C41 0.036(3) 0.052(3) 0.047(3) -0.019(3) 0.029(3) -0.018(2)
C22 0.047(3) 0.022(2) 0.021(2) -0.0039(19) -0.003(2) -0.003(2)
C39 0.078(5) 0.019(2) 0.140(7) -0.021(3) 0.094(5) -0.019(3)
C42 0.029(3) 0.075(4) 0.032(3) 0.012(3) 0.018(2) 0.009(3)
C40 0.054(4) 0.034(3) 0.107(6) -0.032(3) 0.064(4) -0.021(3)
C36 0.051(4) 0.032(3) 0.120(6) 0.034(4) 0.063(4) 0.018(3)
C37 0.040(3) 0.053(4) 0.087(5) 0.040(4) 0.037(4) 0.011(3)
C16 0.042(7) 0.016(5) 0.033(7) 0.007(5) 0.015(5) 0.000(4)
C38 0.063(5) 0.092(6) 0.110(7) 0.068(5) 0.065(5) 0.046(4)
C44 0.034(5) 0.023(4) 0.037(5) 0.001(4) 0.026(4) 0.006(4)
C24 0.035(5) 0.039(5) 0.034(5) -0.013(4) 0.025(5) -0.021(4)
C26 0.026(4) 0.023(4) 0.017(4) -0.004(3) 0.007(4) -0.006(3)
N1 0.046(5) 0.024(4) 0.059(6) -0.013(4) 0.028(5) -0.007(4)
C25 0.030(5) 0.047(6) 0.018(4) -0.012(4) 0.006(4) -0.008(4)
C28 0.046(6) 0.019(4) 0.018(4) 0.000(3) 0.007(4) 0.004(4)
C20 0.038(6) 0.016(4) 0.034(5) -0.004(4) 0.011(5) -0.011(4)
C23 0.040(6) 0.028(5) 0.038(6) -0.003(4) 0.026(5) -0.006(4)
C19 0.035(6) 0.024(5) 0.073(9) 0.010(5) 0.033(6) -0.002(4)
C21 0.049(7) 0.020(5) 0.034(6) -0.004(4) 0.016(5) -0.002(5)
C18 0.057(7) 0.024(5) 0.068(8) 0.001(5) 0.053(7) -0.007(5)
C27 0.048(7) 0.039(6) 0.056(7) -0.023(5) 0.038(6) -0.015(5)
C17 0.050(8) 0.020(5) 0.025(6) 0.007(4) 0.012(5) -0.009(5)

loop_
_atom_type_symbol
_atom_type_description
_atom_type_scat_dispersion_real
_atom_type_scat_dispersion_imag
_atom_type_scat_source
C C 0.0033 0.0016 'International Tables Vol C Tables 4.2.6.8 and 6.1.1.4'
H H 0.0000 0.0000 'International Tables Vol C Tables 4.2.6.8 and 6.1.1.4'
Gd Gd -0.1653 3.9035 'International Tables Vol C Tables 4.2.6.8 and 6.1.1.4'
N N 0.0061 0.0033 'International Tables Vol C Tables 4.2.6.8 and 6.1.1.4'
O O 0.0106 0.0060 'International Tables Vol C Tables 4.2.6.8 and 6.1.1.4'

loop_
_geom_angle_atom_site_label_1
_geom_angle_atom_site_label_2
_geom_angle_atom_site_label_3
_geom_angle
_geom_angle_site_symmetry_1
_geom_angle_site_symmetry_3
_geom_angle_publ_flag
O002 Gd01 O002 136.36(12) 2_655 . ?
O003 Gd01 O002 75.72(10) . . ?
O003 Gd01 O002 74.83(10) . 2_655 ?
O003 Gd01 O002 74.83(10) 2_655 . ?
O003 Gd01 O002 75.72(10) 2_655 2_655 ?
O003 Gd01 O003 93.71(15) 2_655 . ?
O003 Gd01 O004 144.68(10) 2_655 2_655 ?
O003 Gd01 O004 82.19(10) 2_655 . ?
O003 Gd01 O004 144.68(10) . . ?
O003 Gd01 O004 82.19(10) . 2_655 ?
O003 Gd01 O005 87.07(11) 2_655 . ?
O003 Gd01 O005 87.07(11) . 2_655 ?
O003 Gd01 O005 144.68(11) 2_655 2_655 ?
O003 Gd01 O005 144.68(11) . . ?
O004 Gd01 O002 135.17(9) 2_655 2_655 ?
O004 Gd01 O002 70.15(9) 2_655 . ?
O004 Gd01 O002 135.17(9) . . ?
O004 Gd01 O002 70.15(9) . 2_655 ?
O004 Gd01 O004 120.36(14) . 2_655 ?
O005 Gd01 O002 138.65(10) 2_655 . ?
O005 Gd01 O002 70.43(10) . . ?
O005 Gd01 O002 138.65(10) . 2_655 ?
O005 Gd01 O002 70.43(10) 2_655 2_655 ?
O005 Gd01 O004 77.21(10) 2_655 . ?
O005 Gd01 O004 77.21(10) . 2_655 ?
O005 Gd01 O004 70.44(10) 2_655 2_655 ?
O005 Gd01 O004 70.44(10) . . ?
O005 Gd01 O005 112.00(16) 2_655 . ?
C7 O002 Gd01 123.5(2) . . ?
C7 O002 C29 111.1(3) . . ?
C29 O002 Gd01 125.3(2) . . ?
C14 O003 Gd01 178.4(3) . . ?
C31 O004 Gd01 127.5(3) . . ?
C33 O005 Gd01 128.2(3) . . ?
O003 C14 C9 120.9(4) . . ?
O003 C14 C13 120.1(4) . . ?
C9 C14 C13 119.0(4) . . ?
O002 C7 C2 119.3(4) . . ?
C6 C7 O002 119.2(3) . . ?
C6 C7 C2 121.5(4) . . ?
C7 C6 C8 122.3(4) . . ?
C7 C6 C5 118.5(4) . . ?
C5 C6 C8 119.1(4) . . ?
C14 C9 C8 119.6(4) . . ?
C10 C9 C14 119.3(4) . . ?
C10 C9 C8 121.0(4) . . ?
O004 C31 C32 124.9(4) . . ?
O004 C31 C30 116.8(4) . . ?
C32 C31 C30 118.3(4) . . ?
C6 C8 H8A 109.6 . . ?
C6 C8 H8B 109.6 . . ?
C9 C8 C6 110.5(3) . . ?
C9 C8 H8A 109.6 . . ?
C9 C8 H8B 109.6 . . ?
H8A C8 H8B 108.1 . . ?
C35 N00C C35 107.3(5) . 2_655 ?
C35 N00C C39 110.6(3) . . ?
C35 N00C C39 111.1(4) . 2_655 ?
C35 N00C C39 111.1(4) 2_655 . ?
C35 N00C C39 110.6(3) 2_655 2_655 ?
C39 N00C C39 106.1(5) . 2_655 ?
O002 C29 H29A 109.5 . . ?
O002 C29 H29B 109.5 . . ?
O002 C29 H29C 109.5 . . ?
H29A C29 H29B 109.5 . . ?
H29A C29 H29C 109.5 . . ?
H29B C29 H29C 109.5 . . ?
C7 C2 C1 122.0(4) . . ?
C3 C2 C7 117.8(4) . . ?
C3 C2 C1 120.1(4) . . ?
C31 C32 H32 118.1 . . ?
C31 C32 C33 123.9(4) . . ?
C33 C32 H32 118.1 . . ?
C14 C13 C1 119.1(4) . 2_655 ?
C12 C13 C14 119.7(4) . . ?
C12 C13 C1 121.2(4) . 2_655 ?
O005 C33 C32 125.4(4) . . ?
O005 C33 C34 115.8(4) . . ?
C32 C33 C34 118.8(4) . . ?
C6 C5 H5 119.1 . . ?
C6 C5 C4 121.8(4) . . ?
C4 C5 H5 119.1 . . ?
C2 C1 H1A 109.3 . . ?
C2 C1 H1B 109.3 . . ?
C13 C1 C2 111.5(4) 2_655 . ?
C13 C1 H1A 109.3 2_655 . ?
C13 C1 H1B 109.3 2_655 . ?
H1A C1 H1B 108.0 . . ?
C31 C30 H30A 109.5 . . ?
C31 C30 H30B 109.5 . . ?
C31 C30 H30C 109.5 . . ?
H30A C30 H30B 109.5 . . ?
H30A C30 H30C 109.5 . . ?
H30B C30 H30C 109.5 . . ?
C5 C4 C15 120.6(4) . . ?
C3 C4 C5 117.0(4) . . ?
C3 C4 C15 122.4(4) . . ?
H43A C43 H43B 109.5 . . ?
H43A C43 H43C 109.5 . . ?
H43B C43 H43C 109.5 . . ?
C44 C43 H43A 109.5 . . ?
C44 C43 H43B 109.5 . . ?
C44 C43 H43C 109.5 . . ?
C2 C3 H3 118.4 . . ?
C4 C3 C2 123.1(4) . . ?
C4 C3 H3 118.4 . . ?
C9 C10 H10 118.5 . . ?
C11 C10 C9 122.9(4) . . ?
C11 C10 H10 118.5 . . ?
C13 C12 H12 118.8 . . ?
C13 C12 C11 122.3(4) . . ?
C11 C12 H12 118.8 . . ?
C10 C11 C12 116.7(4) . . ?
C10 C11 C22 121.6(4) . . ?
C12 C11 C22 121.7(4) . . ?
C33 C34 H34A 109.5 . . ?
C33 C34 H34B 109.5 . . ?
C33 C34 H34C 109.5 . . ?
H34A C34 H34B 109.5 . . ?
H34A C34 H34C 109.5 . . ?
H34B C34 H34C 109.5 . . ?
N00C C35 H35A 108.5 . . ?
N00C C35 H35B 108.5 . . ?
H35A C35 H35B 107.5 . . ?
C36 C35 N00C 115.3(4) . . ?
C36 C35 H35A 108.5 . . ?
C36 C35 H35B 108.5 . . ?
C4 C15 C21 108.9(5) . . ?
C4 C15 C18 103.9(5) . . ?
C16 C15 C4 106.6(6) . . ?
C16 C15 C18 105.5(7) . . ?
C20 C15 C4 114.7(5) . . ?
C20 C15 C16 115.3(7) . . ?
C20 C15 C18 109.8(7) . . ?
C19 C15 C4 110.3(5) . . ?
C19 C15 C21 102.3(7) . . ?
C17 C15 C4 116.7(6) . . ?
C17 C15 C19 114.2(7) . . ?
C17 C15 C21 103.1(7) . . ?
H41A C41 H41B 108.1 . . ?
C42 C41 H41A 109.5 . . ?
C42 C41 H41B 109.5 . . ?
C40 C41 H41A 109.5 . . ?
C40 C41 H41B 109.5 . . ?
C40 C41 C42 110.5(5) . . ?
C11 C22 C26 108.4(5) . . ?
C11 C22 C25 106.4(5) . . ?
C11 C22 C28 104.9(5) . . ?
C11 C22 C23 107.0(5) . . ?
C24 C22 C11 119.2(6) . . ?
C24 C22 C26 110.2(6) . . ?
C24 C22 C28 112.9(7) . . ?
C25 C22 C23 98.2(6) . . ?
C28 C22 C26 99.2(6) . . ?
C27 C22 C11 120.4(6) . . ?
C27 C22 C25 112.9(7) . . ?
C27 C22 C23 109.6(7) . . ?
N00C C39 H39A 108.6 . . ?
N00C C39 H39B 108.6 . . ?
H39A C39 H39B 107.6 . . ?
C40 C39 N00C 114.5(4) . . ?
C40 C39 H39A 108.6 . . ?
C40 C39 H39B 108.6 . . ?
C41 C42 H42A 109.5 . . ?
C41 C42 H42B 109.5 . . ?
C41 C42 H42C 109.5 . . ?
H42A C42 H42B 109.5 . . ?
H42A C42 H42C 109.5 . . ?
H42B C42 H42C 109.5 . . ?
C41 C40 C39 109.6(5) . . ?
C41 C40 H40A 109.7 . . ?
C41 C40 H40B 109.7 . . ?
C39 C40 H40A 109.7 . . ?
C39 C40 H40B 109.7 . . ?
H40A C40 H40B 108.2 . . ?
C35 C36 H36A 109.8 . . ?
C35 C36 H36B 109.8 . . ?
H36A C36 H36B 108.2 . . ?
C37 C36 C35 109.5(5) . . ?
C37 C36 H36A 109.8 . . ?
C37 C36 H36B 109.8 . . ?
C36 C37 H37A 109.1 . . ?
C36 C37 H37B 109.1 . . ?
C36 C37 C38 112.6(6) . . ?
H37A C37 H37B 107.8 . . ?
C38 C37 H37A 109.1 . . ?
C38 C37 H37B 109.1 . . ?
C15 C16 H16A 109.5 . . ?
C15 C16 H16B 109.5 . . ?
C15 C16 H16C 109.5 . . ?
H16A C16 H16B 109.5 . . ?
H16A C16 H16C 109.5 . . ?
H16B C16 H16C 109.5 . . ?
C37 C38 H38A 109.5 . . ?
C37 C38 H38B 109.5 . . ?
C37 C38 H38C 109.5 . . ?
H38A C38 H38B 109.5 . . ?
H38A C38 H38C 109.5 . . ?
H38B C38 H38C 109.5 . . ?
N1 C44 C43 176.6(12) . . ?
C22 C24 H24A 109.5 . . ?
C22 C24 H24B 109.5 . . ?
C22 C24 H24C 109.5 . . ?
H24A C24 H24B 109.5 . . ?
H24A C24 H24C 109.5 . . ?
H24B C24 H24C 109.5 . . ?
C22 C26 H26A 109.5 . . ?
C22 C26 H26B 109.5 . . ?
C22 C26 H26C 109.5 . . ?
H26A C26 H26B 109.5 . . ?
H26A C26 H26C 109.5 . . ?
H26B C26 H26C 109.5 . . ?
C22 C25 H25A 109.5 . . ?
C22 C25 H25B 109.5 . . ?
C22 C25 H25C 109.5 . . ?
H25A C25 H25B 109.5 . . ?
H25A C25 H25C 109.5 . . ?
H25B C25 H25C 109.5 . . ?
C22 C28 H28A 109.5 . . ?
C22 C28 H28B 109.5 . . ?
C22 C28 H28C 109.5 . . ?
H28A C28 H28B 109.5 . . ?
H28A C28 H28C 109.5 . . ?
H28B C28 H28C 109.5 . . ?
C15 C20 H20A 109.5 . . ?
C15 C20 H20B 109.5 . . ?
C15 C20 H20C 109.5 . . ?
H20A C20 H20B 109.5 . . ?
H20A C20 H20C 109.5 . . ?
H20B C20 H20C 109.5 . . ?
C22 C23 H23A 109.5 . . ?
C22 C23 H23B 109.5 . . ?
C22 C23 H23C 109.5 . . ?
H23A C23 H23B 109.5 . . ?
H23A C23 H23C 109.5 . . ?
H23B C23 H23C 109.5 . . ?
C15 C19 H19A 109.5 . . ?
C15 C19 H19B 109.5 . . ?
C15 C19 H19C 109.5 . . ?
H19A C19 H19B 109.5 . . ?
H19A C19 H19C 109.5 . . ?
H19B C19 H19C 109.5 . . ?
C15 C21 H21A 109.5 . . ?
C15 C21 H21B 109.5 . . ?
C15 C21 H21C 109.5 . . ?
H21A C21 H21B 109.5 . . ?
H21A C21 H21C 109.5 . . ?
H21B C21 H21C 109.5 . . ?
C15 C18 H18A 109.5 . . ?
C15 C18 H18B 109.5 . . ?
C15 C18 H18C 109.5 . . ?
H18A C18 H18B 109.5 . . ?
H18A C18 H18C 109.5 . . ?
H18B C18 H18C 109.5 . . ?
C22 C27 H27A 109.5 . . ?
C22 C27 H27B 109.5 . . ?
C22 C27 H27C 109.5 . . ?
H27A C27 H27B 109.5 . . ?
H27A C27 H27C 109.5 . . ?
H27B C27 H27C 109.5 . . ?
C15 C17 H17A 109.5 . . ?
C15 C17 H17B 109.5 . . ?
C15 C17 H17C 109.5 . . ?
H17A C17 H17B 109.5 . . ?
H17A C17 H17C 109.5 . . ?
H17B C17 H17C 109.5 . . ?

loop_
_geom_bond_atom_site_label_1
_geom_bond_atom_site_label_2
_geom_bond_distance
_geom_bond_site_symmetry_2
_geom_bond_publ_flag
Gd01 O002 2.618(3) 2_655 ?
Gd01 O002 2.618(3) . ?
Gd01 O003 2.189(3) . ?
Gd01 O003 2.189(3) 2_655 ?
Gd01 O004 2.420(3) 2_655 ?
Gd01 O004 2.420(3) . ?
Gd01 O005 2.405(3) 2_655 ?
Gd01 O005 2.405(3) . ?
O002 C7 1.396(5) . ?
O002 C29 1.439(5) . ?
O003 C14 1.316(5) . ?
O004 C31 1.271(5) . ?
O005 C33 1.263(5) . ?
C14 C9 1.405(6) . ?
C14 C13 1.408(6) . ?
C7 C6 1.390(6) . ?
C7 C2 1.399(5) . ?
C6 C8 1.517(5) . ?
C6 C5 1.403(6) . ?
C9 C8 1.515(6) . ?
C9 C10 1.394(6) . ?
C31 C32 1.395(6) . ?
C31 C30 1.511(6) . ?
C8 H8A 0.9900 . ?
C8 H8B 0.9900 . ?
N00C C35 1.529(7) 2_655 ?
N00C C35 1.529(7) . ?
N00C C39 1.529(6) 2_655 ?
N00C C39 1.529(6) . ?
C29 H29A 0.9800 . ?
C29 H29B 0.9800 . ?
C29 H29C 0.9800 . ?
C2 C1 1.518(6) . ?
C2 C3 1.396(6) . ?
C32 H32 0.9500 . ?
C32 C33 1.403(6) . ?
C13 C1 1.512(6) 2_655 ?
C13 C12 1.394(6) . ?
C33 C34 1.511(6) . ?
C5 H5 0.9500 . ?
C5 C4 1.407(6) . ?
C1 C13 1.512(6) 2_655 ?
C1 H1A 0.9900 . ?
C1 H1B 0.9900 . ?
C30 H30A 0.9800 . ?
C30 H30B 0.9800 . ?
C30 H30C 0.9800 . ?
C4 C3 1.387(6) . ?
C4 C15 1.539(6) . ?
C43 H43A 0.9800 . ?
C43 H43B 0.9800 . ?
C43 H43C 0.9800 . ?
C43 C44 1.470(15) . ?
C3 H3 0.9500 . ?
C10 H10 0.9500 . ?
C10 C11 1.391(6) . ?
C12 H12 0.9500 . ?
C12 C11 1.399(6) . ?
C11 C22 1.523(6) . ?
C34 H34A 0.9800 . ?
C34 H34B 0.9800 . ?
C34 H34C 0.9800 . ?
C35 H35A 0.9900 . ?
C35 H35B 0.9900 . ?
C35 C36 1.514(9) . ?
C15 C16 1.535(11) . ?
C15 C20 1.407(9) . ?
C15 C19 1.514(9) . ?
C15 C21 1.656(10) . ?
C15 C18 1.633(9) . ?
C15 C17 1.496(11) . ?
C41 H41A 0.9900 . ?
C41 H41B 0.9900 . ?
C41 C42 1.529(7) . ?
C41 C40 1.520(7) . ?
C22 C24 1.375(9) . ?
C22 C26 1.642(9) . ?
C22 C25 1.615(10) . ?
C22 C28 1.621(9) . ?
C22 C23 1.666(9) . ?
C22 C27 1.367(10) . ?
C39 H39A 0.9900 . ?
C39 H39B 0.9900 . ?
C39 C40 1.523(7) . ?
C42 H42A 0.9800 . ?
C42 H42B 0.9800 . ?
C42 H42C 0.9800 . ?
C40 H40A 0.9900 . ?
C40 H40B 0.9900 . ?
C36 H36A 0.9900 . ?
C36 H36B 0.9900 . ?
C36 C37 1.494(10) . ?
C37 H37A 0.9900 . ?
C37 H37B 0.9900 . ?
C37 C38 1.546(9) . ?
C16 H16A 0.9800 . ?
C16 H16B 0.9800 . ?
C16 H16C 0.9800 . ?
C38 H38A 0.9800 . ?
C38 H38B 0.9800 . ?
C38 H38C 0.9800 . ?
C44 N1 1.152(13) . ?
C24 H24A 0.9800 . ?
C24 H24B 0.9800 . ?
C24 H24C 0.9800 . ?
C26 H26A 0.9800 . ?
C26 H26B 0.9800 . ?
C26 H26C 0.9800 . ?
C25 H25A 0.9800 . ?
C25 H25B 0.9800 . ?
C25 H25C 0.9800 . ?
C28 H28A 0.9800 . ?
C28 H28B 0.9800 . ?
C28 H28C 0.9800 . ?
C20 H20A 0.9800 . ?
C20 H20B 0.9800 . ?
C20 H20C 0.9800 . ?
C23 H23A 0.9800 . ?
C23 H23B 0.9800 . ?
C23 H23C 0.9800 . ?
C19 H19A 0.9800 . ?
C19 H19B 0.9800 . ?
C19 H19C 0.9800 . ?
C21 H21A 0.9800 . ?
C21 H21B 0.9800 . ?
C21 H21C 0.9800 . ?
C18 H18A 0.9800 . ?
C18 H18B 0.9800 . ?
C18 H18C 0.9800 . ?
C27 H27A 0.9800 . ?
C27 H27B 0.9800 . ?
C27 H27C 0.9800 . ?
C17 H17A 0.9800 . ?
C17 H17B 0.9800 . ?
C17 H17C 0.9800 . ?

loop_
_geom_torsion_atom_site_label_1
_geom_torsion_atom_site_label_2
_geom_torsion_atom_site_label_3
_geom_torsion_atom_site_label_4
_geom_torsion
_geom_torsion_site_symmetry_1
_geom_torsion_site_symmetry_2
_geom_torsion_site_symmetry_3
_geom_torsion_site_symmetry_4
_geom_torsion_publ_flag
Gd01 O002 C7 C6 89.9(4) . . . . ?
Gd01 O002 C7 C2 -89.8(4) . . . . ?
Gd01 O004 C31 C32 34.1(6) . . . . ?
Gd01 O004 C31 C30 -146.8(3) . . . . ?
Gd01 O005 C33 C32 -32.2(7) . . . . ?
Gd01 O005 C33 C34 149.9(4) . . . . ?
O002 C7 C6 C8 -9.0(6) . . . . ?
O002 C7 C6 C5 175.5(3) . . . . ?
O002 C7 C2 C1 7.5(6) . . . . ?
O002 C7 C2 C3 -175.6(4) . . . . ?
O003 C14 C9 C8 -0.6(6) . . . . ?
O003 C14 C9 C10 176.0(4) . . . . ?
O003 C14 C13 C1 1.3(6) . . . 2_655 ?
O003 C14 C13 C12 -175.8(4) . . . . ?
O004 C31 C32 C33 0.3(7) . . . . ?
C14 C9 C8 C6 78.4(5) . . . . ?
C14 C9 C10 C11 0.5(6) . . . . ?
C14 C13 C12 C11 -0.9(6) . . . . ?
C7 C6 C8 C9 -105.0(4) . . . . ?
C7 C6 C5 C4 1.0(6) . . . . ?
C7 C2 C1 C13 105.7(5) . . . 2_655 ?
C7 C2 C3 C4 -0.7(6) . . . . ?
C6 C7 C2 C1 -172.2(4) . . . . ?
C6 C7 C2 C3 4.6(6) . . . . ?
C6 C5 C4 C3 2.6(6) . . . . ?
C6 C5 C4 C15 -177.7(4) . . . . ?
C9 C14 C13 C1 -179.5(4) . . . 2_655 ?
C9 C14 C13 C12 3.4(6) . . . . ?
C9 C10 C11 C12 2.0(6) . . . . ?
C9 C10 C11 C22 -176.5(4) . . . . ?
C31 C32 C33 O005 -1.6(8) . . . . ?
C31 C32 C33 C34 176.2(5) . . . . ?
C8 C6 C5 C4 -174.6(4) . . . . ?
C8 C9 C10 C11 177.0(4) . . . . ?
N00C C35 C36 C37 177.5(4) . . . . ?
N00C C39 C40 C41 173.5(6) . . . . ?
C29 O002 C7 C6 -87.0(4) . . . . ?
C29 O002 C7 C2 93.3(4) . . . . ?
C2 C7 C6 C8 170.8(4) . . . . ?
C2 C7 C6 C5 -4.8(6) . . . . ?
C13 C14 C9 C8 -179.8(4) . . . . ?
C13 C14 C9 C10 -3.2(6) . . . . ?
C13 C12 C11 C10 -1.8(6) . . . . ?
C13 C12 C11 C22 176.7(4) . . . . ?
C5 C6 C8 C9 70.5(5) . . . . ?
C5 C4 C3 C2 -2.8(6) . . . . ?
C5 C4 C15 C16 -138.8(6) . . . . ?
C5 C4 C15 C20 -9.9(8) . . . . ?
C5 C4 C15 C19 62.8(7) . . . . ?
C5 C4 C15 C21 -48.7(6) . . . . ?
C5 C4 C15 C18 110.0(6) . . . . ?
C5 C4 C15 C17 -164.8(7) . . . . ?
C1 C2 C3 C4 176.2(4) . . . . ?
C1 C13 C12 C11 -177.9(4) 2_655 . . . ?
C30 C31 C32 C33 -178.7(4) . . . . ?
C3 C2 C1 C13 -71.1(5) . . . 2_655 ?
C3 C4 C15 C16 40.8(7) . . . . ?
C3 C4 C15 C20 169.7(7) . . . . ?
C3 C4 C15 C19 -117.6(7) . . . . ?
C3 C4 C15 C21 130.9(6) . . . . ?
C3 C4 C15 C18 -70.4(7) . . . . ?
C3 C4 C15 C17 14.8(8) . . . . ?
C10 C9 C8 C6 -98.1(4) . . . . ?
C10 C11 C22 C24 -5.7(8) . . . . ?
C10 C11 C22 C26 -132.8(5) . . . . ?
C10 C11 C22 C25 -59.4(6) . . . . ?
C10 C11 C22 C28 121.9(6) . . . . ?
C10 C11 C22 C23 44.8(6) . . . . ?
C10 C11 C22 C27 170.7(7) . . . . ?
C12 C11 C22 C24 175.9(7) . . . . ?
C12 C11 C22 C26 48.8(6) . . . . ?
C12 C11 C22 C25 122.3(6) . . . . ?
C12 C11 C22 C28 -56.4(6) . . . . ?
C12 C11 C22 C23 -133.6(5) . . . . ?
C12 C11 C22 C27 -7.7(9) . . . . ?
C35 N00C C35 C36 -171.6(5) 2_655 . . . ?
C35 N00C C39 C40 -52.7(8) . . . . ?
C35 N00C C39 C40 66.4(7) 2_655 . . . ?
C35 C36 C37 C38 177.9(5) . . . . ?
C15 C4 C3 C2 177.6(4) . . . . ?
C39 N00C C35 C36 -50.3(6) . . . . ?
C39 N00C C35 C36 67.3(5) 2_655 . . . ?
C39 N00C C39 C40 -173.3(8) 2_655 . . . ?
C42 C41 C40 C39 -175.8(6) . . . . ?
